data_9005499
loop_
_publ_author_name
'Merlino, S.'
'Bonaccorsi, E.'
'Armbruster, T.'

_publ_section_title
;
 The real structure of tobermorite 11\%A: normal and anomalous forms,
 OD character and polytypic modifications
 Note: sample MDO2
;
_journal_name_full 'European Journal of Mineralogy'
_journal_page_first 577
_journal_page_last 590
_journal_paper_doi 10.1127/0935-1221/2001/0013-0577
_journal_volume 13
_journal_year 2001
_chemical_compound_source 'Locality: Ba\<scenov, Urals, Russia'
_chemical_formula_sum 'Ca2.25 H7 O11 Si3'
_chemical_name_mineral Tobermorite
_space_group_IT_number 8
_symmetry_space_group_name_Hall 'B -2'
_symmetry_space_group_name_H-M 'B 1 1 m'
_cell_angle_alpha 90
_cell_angle_beta 90
_cell_angle_gamma 123.18(1)
_cell_formula_units_Z 4
_cell_length_a 6.732(2)
_cell_length_b 7.369(1)
_cell_length_c 22.680(4)
_cell_volume 941.668
_database_code_amcsd 0006886
_diffrn_radiation_probe x-ray
_diffrn_source 'conventional X-ray source'
_exptl_crystal_density_diffrn 2.522
_refine_ls_R_factor_gt 0.089
_cod_original_formula_sum 'Ca2.25 Si3 O11 H7'
_cod_database_code 9005499

loop_
_space_group_symop_operation_xyz
x,y,z
1/2+x,y,1/2+z
x,y,-z
1/2+x,y,1/2-z

loop_
_atom_site_label
_atom_site_fract_x
_atom_site_fract_y
_atom_site_fract_z
_atom_site_occupancy
_atom_site_U_iso_or_equiv
_atom_site_type_symbol
_atom_site_attached_hydrogens
Ca1 0.26320 0.43100 0.20690 1.00000 0.01100 Ca 0
Ca2 0.55900 0.07800 0.04400 0.25000 0.03500 Ca 0
Ca3 0.75190 0.92280 0.29450 1.00000 0.00900 Ca 0
Si1 0.75700 0.38760 0.15740 1.00000 0.00700 Si 0
Si2 0.91500 0.75600 0.07100 1.00000 0.01500 Si 0
Si3 0.75800 0.96700 0.15890 1.00000 0.00700 Si 0
O1 0.75400 0.49900 0.09490 1.00000 0.01800 O 0
O2 0.77200 0.18500 0.13280 1.00000 0.01400 O 0
O3 0.99200 0.53700 0.19710 1.00000 0.01100 O 0
O4 0.52300 0.31200 0.19460 1.00000 0.01500 O 0
O5 0.89800 0.75200 0.00000 1.00000 0.01700 O 0
O6 0.19700 0.89600 0.09490 1.00000 0.01800 O 0
Wat6 0.23700 0.41600 0.09700 1.00000 0.09000 O 2
O7 0.75200 0.85300 0.09720 1.00000 0.01700 O 0
O8 0.52400 0.80700 0.19620 1.00000 0.00800 O 0
O9 0.98400 0.04500 0.20020 1.00000 0.01100 O 0
Wat1 0.42000 0.26000 -0.02000 0.50000 0.13000 O 2
Wat2 0.92200 0.25000 0.00000 1.00000 0.07000 O 2
Wat3 0.40000 0.76000 -0.01900 0.50000 0.10000 O 2

loop_
_cod_changelog_entry_id
_cod_changelog_entry_author
_cod_changelog_entry_date
_cod_changelog_entry_text
1
;cod-tools version 3.8.0
Id: cif_guess_AMCSD_atom_types 9581 2023-05-17 12:35:41Z saulius
;
2023-05-18T11:39:21+03:00
;Derived atom types and hydrogen counts
from atom names that follow the AMCSD naming convention
(Wat == water, O-H == hydroxyl).
;

loop_
_cod_related_entry_id
_cod_related_entry_database
_cod_related_entry_code
1 AMCSD 0006886
